data_7150235
loop_
_publ_author_name
'Ilioudis, Christos A.'
'Steed, Jonathan W.'

_publ_section_title
;
 Polyaza metacyclophanes as ditopic anion receptors.
;
_journal_issue 16
_journal_name_full 'Organic &amp; biomolecular chemistry'
_journal_page_first 2935
_journal_page_last 2945
_journal_paper_doi 10.1039/b506828b
_journal_volume 3
_journal_year 2005
_chemical_formula_sum 'C44 H50 Cl4 N4 O8 S4'
_chemical_formula_weight 1032.92
_chemical_name_systematic
;
?
;
_space_group_IT_number 14
_symmetry_cell_setting monoclinic
_symmetry_space_group_name_Hall '-P 2yn'
_symmetry_space_group_name_H-M 'P 1 21/n 1'
_atom_sites_solution_hydrogens geom
_atom_sites_solution_primary direct
_atom_sites_solution_secondary difmap
_audit_creation_method SHELXL-97
_cell_angle_alpha 90.00
_cell_angle_beta 94.292(3)
_cell_angle_gamma 90.00
_cell_formula_units_Z 4
_cell_length_a 10.0881(10)
_cell_length_b 30.6387(9)
_cell_length_c 15.8038(10)
_cell_measurement_temperature 120(2)
_cell_volume 4871.0(6)
_computing_cell_refinement 'DENZO SMN'
_computing_data_collection 'NONIUS COLLECT'
_computing_data_reduction 'DENZO SMN'
_computing_structure_refinement 'SHELXL-97 (Sheldrick, 1997)'
_computing_structure_solution 'SHELXS-97 (Sheldrick, 1990)'
_diffrn_ambient_temperature 120(2)
_diffrn_measured_fraction_theta_full 0.892
_diffrn_measured_fraction_theta_max 0.892
_diffrn_measurement_device_type 'KAPPA CCD'
_diffrn_measurement_method '2o phi frames'
_diffrn_radiation_monochromator graphite
_diffrn_radiation_source 'fine-focus sealed tube'
_diffrn_radiation_type MoK\a
_diffrn_radiation_wavelength 0.71073
_diffrn_reflns_av_R_equivalents 0.0857
_diffrn_reflns_av_sigmaI/netI 0.1099
_diffrn_reflns_limit_h_max 12
_diffrn_reflns_limit_h_min -12
_diffrn_reflns_limit_k_max 31
_diffrn_reflns_limit_k_min -37
_diffrn_reflns_limit_l_max 18
_diffrn_reflns_limit_l_min -18
_diffrn_reflns_number 17287
_diffrn_reflns_theta_full 26.00
_diffrn_reflns_theta_max 26.00
_diffrn_reflns_theta_min 2.32
_diffrn_standards_decay_% 0
_exptl_absorpt_coefficient_mu 0.469
_exptl_absorpt_correction_type scalepack
_exptl_crystal_colour colourless
_exptl_crystal_density_diffrn 1.409
_exptl_crystal_density_method 'not measured'
_exptl_crystal_description plate
_exptl_crystal_F_000 2152
_exptl_crystal_size_max 0.4
_exptl_crystal_size_mid 0.2
_exptl_crystal_size_min 0.1
_refine_diff_density_max 0.532
_refine_diff_density_min -0.597
_refine_diff_density_rms 0.121
_refine_ls_extinction_coef 0.0018(3)
_refine_ls_extinction_expression Fc^*^=kFc[1+0.001xFc^2^\l^3^/sin(2\q)]^-1/4^
_refine_ls_extinction_method SHELXL
_refine_ls_goodness_of_fit_ref 1.022
_refine_ls_hydrogen_treatment mixed
_refine_ls_matrix_type full
_refine_ls_number_parameters 636
_refine_ls_number_reflns 8547
_refine_ls_number_restraints 0
_refine_ls_restrained_S_all 1.022
_refine_ls_R_factor_all 0.0982
_refine_ls_R_factor_gt 0.0526
_refine_ls_shift/su_max 0.001
_refine_ls_shift/su_mean 0.000
_refine_ls_structure_factor_coef Fsqd
_refine_ls_weighting_details 'calc w=1/[\s^2^(Fo^2^)+(0.0506P)^2^+2.1222P] where P=(Fo^2^+2Fc^2^)/3'
_refine_ls_weighting_scheme calc
_refine_ls_wR_factor_gt 0.1110
_refine_ls_wR_factor_ref 0.1294
_reflns_number_gt 5823
_reflns_number_total 8547
_reflns_threshold_expression >2sigma(I)
_cod_data_source_file b506828b.txt
_cod_data_source_block t4c
_cod_depositor_comments
;
The following automatic conversions were performed:
'_symmetry_cell_setting' value 'Monoclinic' changed to 'monoclinic'
according to '/home/saulius/struct/CIF-dictionaries/cif_core.dic'
dictionary named 'cif_core.dic' version 2.4.1 from 2010-06-29.

Automatic conversion script
Id: cif_fix_enum 1527 2010-12-29 10:47:43Z saulius 
;
_cod_original_cell_volume 4870.9(17)
_cod_original_sg_symbol_H-M P2(1)/n
_cod_database_code 7150235

loop_
_symmetry_equiv_pos_as_xyz
'x, y, z'
'-x+1/2, y+1/2, -z+1/2'
'-x, -y, -z'
'x-1/2, -y-1/2, z-1/2'

loop_
_atom_site_label
_atom_site_type_symbol
_atom_site_fract_x
_atom_site_fract_y
_atom_site_fract_z
_atom_site_U_iso_or_equiv
_atom_site_adp_type
_atom_site_occupancy
_atom_site_symmetry_multiplicity
_atom_site_calc_flag
_atom_site_refinement_flags
_atom_site_disorder_assembly
_atom_site_disorder_group
Cl1 Cl -0.12807(13) -0.22004(3) 1.01660(6) 0.0662(3) Uani 1 1 d . . .
S1 S -0.26739(8) 0.06536(2) 0.98860(5) 0.0245(2) Uani 1 1 d . . .
O1 O -0.3450(2) 0.04692(7) 1.05170(12) 0.0326(5) Uani 1 1 d . . .
N1 N -0.2573(2) 0.02879(7) 0.91477(14) 0.0219(6) Uani 1 1 d . . .
C1 C -0.1667(3) 0.03755(9) 0.84790(18) 0.0214(7) Uani 1 1 d . . .
H1A H -0.1583 0.0695 0.8402 0.026 Uiso 1 1 calc R . .
H1B H -0.2044 0.0250 0.7936 0.026 Uiso 1 1 calc R . .
Cl2 Cl 0.0605(3) -0.19690(10) 0.8943(2) 0.0776(8) Uani 0.50 1 d P A 1
S2 S 0.15194(7) 0.05528(2) 0.77729(5) 0.0238(2) Uani 1 1 d . . .
O2 O -0.1344(2) 0.07980(7) 1.01114(13) 0.0319(5) Uani 1 1 d . . .
N2 N 0.0500(2) 0.01617(7) 0.79603(14) 0.0217(6) Uani 1 1 d . . .
C2 C -0.0289(3) 0.01796(9) 0.87018(18) 0.0224(7) Uani 1 1 d . . .
H2A H 0.0185 0.0358 0.9150 0.027 Uiso 1 1 calc R . .
H2B H -0.0389 -0.0119 0.8928 0.027 Uiso 1 1 calc R . .
Cl3 Cl 0.6085(8) -0.04554(17) 0.5243(4) 0.068(2) Uani 0.33 1 d P B 1
S3 S 0.23513(7) -0.11083(2) 0.64692(4) 0.0224(2) Uani 1 1 d . . .
O3 O 0.2217(2) 0.06725(7) 0.85572(13) 0.0315(5) Uani 1 1 d . . .
N3 N 0.1034(2) -0.09094(7) 0.68781(14) 0.0199(6) Uani 1 1 d . . .
C3 C 0.0243(3) -0.01910(9) 0.73385(18) 0.0228(7) Uani 1 1 d . . .
H3A H 0.0314 -0.0076 0.6758 0.027 Uiso 1 1 calc R . .
H3B H -0.0670 -0.0304 0.7376 0.027 Uiso 1 1 calc R . .
Cl4 Cl 0.7766(3) 0.02822(10) 0.5678(2) 0.0541(8) Uani 0.33 1 d P B 1
S4 S -0.25320(8) -0.18867(2) 0.59646(5) 0.0258(2) Uani 1 1 d . . .
O4 O 0.2243(2) 0.04136(7) 0.70776(13) 0.0338(5) Uani 1 1 d . . .
N4 N -0.2283(2) -0.14862(7) 0.66443(14) 0.0212(6) Uani 1 1 d . . .
C4 C 0.1241(3) -0.05581(9) 0.75115(18) 0.0227(7) Uani 1 1 d . . .
H4A H 0.2154 -0.0441 0.7496 0.027 Uiso 1 1 calc R . .
H4B H 0.1148 -0.0678 0.8086 0.027 Uiso 1 1 calc R . .
O5 O 0.3258(2) -0.07553(7) 0.63873(13) 0.0297(5) Uani 1 1 d . . .
C5 C -0.0009(3) -0.12310(10) 0.70252(18) 0.0227(7) Uani 1 1 d . . .
H5A H -0.0233 -0.1211 0.7623 0.027 Uiso 1 1 calc R . .
H5B H 0.0338 -0.1528 0.6932 0.027 Uiso 1 1 calc R . .
O6 O 0.1888(2) -0.13527(7) 0.57351(12) 0.0312(5) Uani 1 1 d . . .
C6 C -0.1264(3) -0.11622(9) 0.64474(18) 0.0233(7) Uani 1 1 d . . .
H6A H -0.1609 -0.0864 0.6527 0.028 Uiso 1 1 calc R . .
H6B H -0.1057 -0.1193 0.5848 0.028 Uiso 1 1 calc R . .
O7 O -0.1253(2) -0.20152(7) 0.57198(13) 0.0338(5) Uani 1 1 d . . .
C7 C -0.3474(3) -0.13119(10) 0.70160(18) 0.0232(7) Uani 1 1 d . . .
H7A H -0.4100 -0.1554 0.7103 0.028 Uiso 1 1 calc R . .
H7B H -0.3925 -0.1101 0.6616 0.028 Uiso 1 1 calc R . .
O8 O -0.3366(2) -0.21998(6) 0.63436(13) 0.0311(5) Uani 1 1 d . . .
C8 C -0.3120(3) -0.10881(9) 0.78512(17) 0.0192(6) Uani 1 1 d . . .
C9 C -0.2417(3) -0.13030(10) 0.85146(18) 0.0253(7) Uani 1 1 d . . .
H9 H -0.2130 -0.1595 0.8441 0.030 Uiso 1 1 calc R . .
C10 C -0.2133(3) -0.10957(10) 0.92792(19) 0.0279(7) Uani 1 1 d . . .
H10 H -0.1645 -0.1244 0.9729 0.033 Uiso 1 1 calc R . .
C11 C -0.2556(3) -0.06723(10) 0.93961(18) 0.0267(7) Uani 1 1 d . . .
H11 H -0.2348 -0.0531 0.9925 0.032 Uiso 1 1 calc R . .
C12 C -0.3278(3) -0.04512(9) 0.87511(18) 0.0212(7) Uani 1 1 d . . .
C13 C -0.3545(3) -0.06592(9) 0.79744(17) 0.0202(7) Uani 1 1 d . . .
H13 H -0.4021 -0.0509 0.7522 0.024 Uiso 1 1 calc R . .
C14 C -0.3732(3) 0.00088(9) 0.8900(2) 0.0261(7) Uani 1 1 d . . .
H14A H -0.4206 0.0124 0.8377 0.031 Uiso 1 1 calc R . .
H14B H -0.4355 0.0011 0.9356 0.031 Uiso 1 1 calc R . .
C15 C -0.3557(3) 0.10997(9) 0.94225(18) 0.0225(7) Uani 1 1 d . . .
C16 C -0.4929(3) 0.10764(10) 0.92878(19) 0.0273(7) Uani 1 1 d . . .
H16 H -0.5391 0.0821 0.9439 0.033 Uiso 1 1 calc R . .
C17 C -0.5616(3) 0.14292(11) 0.8932(2) 0.0348(8) Uani 1 1 d . . .
H17 H -0.6557 0.1416 0.8847 0.042 Uiso 1 1 calc R . .
C18 C -0.4959(4) 0.18040(11) 0.8694(2) 0.0385(9) Uani 1 1 d . . .
C19 C -0.3585(3) 0.18186(11) 0.8829(2) 0.0392(9) Uani 1 1 d . . .
H19 H -0.3118 0.2072 0.8672 0.047 Uiso 1 1 calc R . .
C20 C -0.2887(3) 0.14677(10) 0.9191(2) 0.0333(8) Uani 1 1 d . . .
H20 H -0.1946 0.1481 0.9279 0.040 Uiso 1 1 calc R . .
C21 C -0.5726(4) 0.21850(12) 0.8300(3) 0.0592(12) Uani 1 1 d . . .
H21A H -0.6672 0.2152 0.8390 0.089 Uiso 1 1 calc R . .
H21B H -0.5612 0.2194 0.7689 0.089 Uiso 1 1 calc R . .
H21C H -0.5393 0.2457 0.8563 0.089 Uiso 1 1 calc R . .
C22 C 0.0546(3) 0.10086(9) 0.74454(18) 0.0222(7) Uani 1 1 d . . .
C23 C -0.0051(3) 0.10262(10) 0.66206(19) 0.0294(7) Uani 1 1 d . . .
H23 H 0.0108 0.0803 0.6224 0.035 Uiso 1 1 calc R . .
C24 C -0.0881(3) 0.13737(11) 0.6385(2) 0.0329(8) Uani 1 1 d . . .
H24 H -0.1283 0.1387 0.5823 0.040 Uiso 1 1 calc R . .
C25 C -0.1137(3) 0.17030(10) 0.6957(2) 0.0320(8) Uani 1 1 d . . .
C26 C -0.0487(3) 0.16891(10) 0.7761(2) 0.0315(8) Uani 1 1 d . . .
H26 H -0.0614 0.1920 0.8149 0.038 Uiso 1 1 calc R . .
C27 C 0.0340(3) 0.13463(10) 0.80090(19) 0.0265(7) Uani 1 1 d . . .
H27 H 0.0770 0.1341 0.8565 0.032 Uiso 1 1 calc R . .
C28 C -0.2129(4) 0.20609(12) 0.6722(3) 0.0492(10) Uani 1 1 d . . .
H28A H -0.2999 0.1980 0.6911 0.074 Uiso 1 1 calc R . .
H28B H -0.2202 0.2101 0.6105 0.074 Uiso 1 1 calc R . .
H28C H -0.1830 0.2334 0.6997 0.074 Uiso 1 1 calc R . .
C29 C 0.3065(3) -0.14798(9) 0.72219(17) 0.0188(6) Uani 1 1 d . . .
C30 C 0.3598(3) -0.13214(10) 0.80063(18) 0.0224(7) Uani 1 1 d . . .
H30 H 0.3603 -0.1017 0.8121 0.027 Uiso 1 1 calc R . .
C31 C 0.4113(3) -0.16110(10) 0.86102(18) 0.0252(7) Uani 1 1 d . . .
H31 H 0.4482 -0.1503 0.9140 0.030 Uiso 1 1 calc R . .
C32 C 0.4104(3) -0.20591(10) 0.84612(19) 0.0272(7) Uani 1 1 d . . .
C33 C 0.3598(3) -0.22076(10) 0.7676(2) 0.0299(8) Uani 1 1 d . . .
H33 H 0.3610 -0.2512 0.7559 0.036 Uiso 1 1 calc R . .
C34 C 0.3070(3) -0.19219(9) 0.70525(19) 0.0249(7) Uani 1 1 d . . .
H34 H 0.2717 -0.2030 0.6519 0.030 Uiso 1 1 calc R . .
C35 C 0.4604(4) -0.23658(12) 0.9156(2) 0.0464(10) Uani 1 1 d . . .
H35A H 0.5484 -0.2271 0.9388 0.070 Uiso 1 1 calc R . .
H35B H 0.4666 -0.2661 0.8925 0.070 Uiso 1 1 calc R . .
H35C H 0.3988 -0.2365 0.9606 0.070 Uiso 1 1 calc R . .
C36 C -0.3442(3) -0.16613(10) 0.50706(18) 0.0258(7) Uani 1 1 d . . .
C37 C -0.4768(3) -0.15626(12) 0.5121(2) 0.0355(8) Uani 1 1 d . . .
H37 H -0.5208 -0.1647 0.5606 0.043 Uiso 1 1 calc R . .
C38 C -0.5455(3) -0.13405(12) 0.4465(2) 0.0403(9) Uani 1 1 d . . .
H38 H -0.6362 -0.1267 0.4508 0.048 Uiso 1 1 calc R . .
C39 C -0.4834(3) -0.12240(11) 0.3741(2) 0.0345(8) Uani 1 1 d . . .
C40 C -0.3519(3) -0.13411(11) 0.3689(2) 0.0354(8) Uani 1 1 d . . .
H40 H -0.3094 -0.1274 0.3188 0.042 Uiso 1 1 calc R . .
C41 C -0.2808(3) -0.15542(10) 0.4351(2) 0.0313(8) Uani 1 1 d . . .
H41 H -0.1899 -0.1626 0.4311 0.038 Uiso 1 1 calc R . .
C42 C -0.5572(4) -0.09661(13) 0.3038(2) 0.0478(10) Uani 1 1 d . . .
H42A H -0.4937 -0.0794 0.2737 0.072 Uiso 1 1 calc R . .
H42B H -0.6209 -0.0770 0.3282 0.072 Uiso 1 1 calc R . .
H42C H -0.6049 -0.1167 0.2640 0.072 Uiso 1 1 calc R . .
C43 C 0.0297(12) -0.2097(4) 0.9709(9) 0.092(5) Uani 0.50 1 d P A 1
H43A H 0.0747 -0.1882 1.0099 0.110 Uiso 0.50 1 calc PR A 1
H43B H 0.0799 -0.2373 0.9807 0.110 Uiso 0.50 1 calc PR A 1
C44 C 0.7078(5) -0.01000(15) 0.4821(3) 0.0670(13) Uani 1 1 d . . .
Cl2A Cl 0.0265(3) -0.22833(11) 0.86853(17) 0.0770(7) Uani 0.50 1 d P A 2
Cl3A Cl 0.6627(6) -0.0127(2) 0.5861(4) 0.084(2) Uani 0.33 1 d P B 2
Cl4A Cl 0.8925(9) -0.0122(3) 0.4986(4) 0.0628(16) Uani 0.33 1 d P . 2
C43A C 0.0041(10) -0.2361(3) 0.9618(6) 0.057(2) Uani 0.50 1 d P A 2
H43C H 0.0835 -0.2238 0.9939 0.068 Uiso 0.50 1 calc PR A 2
H43D H 0.0099 -0.2681 0.9696 0.068 Uiso 0.50 1 calc PR A 2
Cl3B Cl 0.5978(11) -0.0299(3) 0.5599(5) 0.096(4) Uani 0.33 1 d P B 3
Cl4B Cl 0.8589(14) -0.0007(4) 0.5058(7) 0.185(6) Uani 0.33 1 d P B 3

loop_
_atom_site_aniso_label
_atom_site_aniso_U_11
_atom_site_aniso_U_22
_atom_site_aniso_U_33
_atom_site_aniso_U_23
_atom_site_aniso_U_13
_atom_site_aniso_U_12
Cl1 0.1003(10) 0.0496(6) 0.0485(6) 0.0051(5) 0.0049(6) 0.0012(6)
S1 0.0246(5) 0.0281(4) 0.0211(4) -0.0067(3) 0.0039(3) -0.0009(3)
O1 0.0371(14) 0.0385(13) 0.0236(12) -0.0024(10) 0.0123(10) 0.0007(11)
N1 0.0205(14) 0.0219(13) 0.0246(14) -0.0080(11) 0.0092(11) -0.0042(11)
C1 0.0235(17) 0.0204(15) 0.0210(16) -0.0022(12) 0.0066(13) -0.0019(13)
Cl2 0.0506(16) 0.079(2) 0.105(2) 0.0281(19) 0.0162(14) 0.0106(14)
S2 0.0190(4) 0.0274(4) 0.0253(4) 0.0028(3) 0.0031(3) -0.0035(3)
O2 0.0236(13) 0.0386(13) 0.0326(13) -0.0106(10) -0.0034(9) -0.0007(10)
N2 0.0218(14) 0.0227(13) 0.0213(14) -0.0029(10) 0.0074(11) -0.0047(11)
C2 0.0223(17) 0.0243(16) 0.0212(16) 0.0013(13) 0.0056(13) -0.0001(13)
Cl3 0.069(4) 0.036(2) 0.095(5) 0.027(2) -0.025(4) -0.020(2)
S3 0.0195(4) 0.0285(4) 0.0198(4) 0.0002(3) 0.0055(3) 0.0007(3)
O3 0.0272(13) 0.0342(13) 0.0313(12) 0.0057(10) -0.0081(10) -0.0081(10)
N3 0.0144(13) 0.0243(13) 0.0211(13) -0.0025(10) 0.0026(10) -0.0024(11)
C3 0.0179(17) 0.0277(17) 0.0227(17) -0.0030(13) 0.0011(13) -0.0004(13)
Cl4 0.0482(19) 0.0466(17) 0.063(2) -0.0128(15) -0.0236(16) -0.0058(14)
S4 0.0240(5) 0.0274(4) 0.0260(4) -0.0079(3) 0.0018(3) -0.0006(4)
O4 0.0309(13) 0.0363(13) 0.0370(13) 0.0027(10) 0.0207(10) -0.0006(10)
N4 0.0143(13) 0.0240(13) 0.0253(14) -0.0077(11) 0.0013(10) -0.0025(11)
C4 0.0192(17) 0.0284(17) 0.0203(16) -0.0015(13) -0.0008(12) -0.0009(13)
O5 0.0212(12) 0.0329(12) 0.0362(13) 0.0092(10) 0.0107(9) -0.0030(10)
C5 0.0154(16) 0.0281(16) 0.0248(17) 0.0011(13) 0.0034(13) -0.0011(13)
O6 0.0315(13) 0.0429(13) 0.0194(11) -0.0063(10) 0.0026(9) 0.0041(11)
C6 0.0226(17) 0.0260(16) 0.0210(16) -0.0019(13) 0.0002(13) -0.0028(13)
O7 0.0252(13) 0.0368(13) 0.0400(14) -0.0115(10) 0.0062(10) 0.0085(10)
C7 0.0177(16) 0.0265(16) 0.0257(17) -0.0067(13) 0.0022(13) -0.0017(13)
O8 0.0361(14) 0.0246(11) 0.0328(13) -0.0037(9) 0.0029(10) -0.0083(10)
C8 0.0142(15) 0.0207(15) 0.0233(16) -0.0018(12) 0.0053(12) -0.0026(12)
C9 0.0262(18) 0.0223(16) 0.0279(18) 0.0006(14) 0.0054(14) -0.0006(14)
C10 0.0280(19) 0.0316(18) 0.0237(18) 0.0051(14) 0.0004(14) -0.0001(15)
C11 0.0304(19) 0.0339(18) 0.0164(16) -0.0053(13) 0.0049(13) -0.0058(15)
C12 0.0191(16) 0.0235(16) 0.0221(17) -0.0015(13) 0.0092(13) -0.0049(13)
C13 0.0156(16) 0.0269(16) 0.0181(16) 0.0006(13) 0.0019(12) -0.0031(13)
C14 0.0225(17) 0.0280(17) 0.0287(18) -0.0070(14) 0.0070(14) -0.0043(14)
C15 0.0232(17) 0.0238(16) 0.0208(16) -0.0084(13) 0.0033(13) -0.0033(14)
C16 0.0261(19) 0.0266(17) 0.0291(18) -0.0048(14) 0.0019(14) -0.0052(15)
C17 0.0228(18) 0.0344(19) 0.047(2) -0.0081(16) -0.0014(15) -0.0019(16)
C18 0.038(2) 0.0271(18) 0.050(2) -0.0073(16) -0.0002(17) 0.0053(16)
C19 0.035(2) 0.0223(18) 0.062(2) -0.0025(16) 0.0151(18) -0.0046(16)
C20 0.0271(19) 0.0230(17) 0.051(2) -0.0089(15) 0.0087(16) -0.0021(15)
C21 0.056(3) 0.038(2) 0.081(3) 0.004(2) -0.010(2) 0.010(2)
C22 0.0198(16) 0.0242(16) 0.0227(17) 0.0039(13) 0.0022(13) -0.0066(13)
C23 0.0289(19) 0.0357(18) 0.0238(18) 0.0013(14) 0.0038(14) -0.0014(15)
C24 0.0275(19) 0.045(2) 0.0254(18) 0.0094(16) -0.0019(14) -0.0079(16)
C25 0.0211(18) 0.0313(18) 0.043(2) 0.0100(16) 0.0016(15) -0.0035(15)
C26 0.0283(19) 0.0271(18) 0.039(2) 0.0010(15) 0.0011(15) -0.0046(15)
C27 0.0252(18) 0.0295(18) 0.0247(17) -0.0006(14) 0.0016(13) -0.0074(14)
C28 0.038(2) 0.045(2) 0.064(3) 0.0174(19) 0.0007(19) 0.0020(18)
C29 0.0134(15) 0.0237(16) 0.0201(16) -0.0019(12) 0.0060(12) -0.0014(13)
C30 0.0182(16) 0.0232(16) 0.0266(17) -0.0053(13) 0.0072(13) -0.0001(13)
C31 0.0196(17) 0.0354(19) 0.0209(17) -0.0011(14) 0.0024(13) 0.0036(14)
C32 0.0240(18) 0.0299(18) 0.0286(19) 0.0041(14) 0.0077(14) 0.0032(14)
C33 0.0296(19) 0.0212(16) 0.040(2) -0.0021(14) 0.0079(15) -0.0007(14)
C34 0.0208(17) 0.0272(17) 0.0266(17) -0.0082(14) 0.0022(13) -0.0029(14)
C35 0.055(3) 0.044(2) 0.040(2) 0.0125(17) 0.0078(18) 0.0106(19)
C36 0.0218(18) 0.0330(17) 0.0228(17) -0.0079(14) 0.0042(13) -0.0063(14)
C37 0.0224(19) 0.063(2) 0.0213(18) -0.0011(16) 0.0030(14) -0.0075(17)
C38 0.0225(19) 0.072(3) 0.0267(19) -0.0026(18) 0.0010(15) -0.0014(18)
C39 0.030(2) 0.047(2) 0.0254(19) -0.0007(15) -0.0008(15) -0.0062(16)
C40 0.033(2) 0.044(2) 0.0305(19) -0.0001(16) 0.0097(15) -0.0095(17)
C41 0.0215(18) 0.0369(19) 0.036(2) -0.0059(15) 0.0076(15) -0.0059(15)
C42 0.043(2) 0.065(3) 0.035(2) 0.0074(19) -0.0001(17) 0.003(2)
C43 0.079(8) 0.053(7) 0.129(12) 0.017(8) -0.082(8) -0.017(7)
C44 0.086(4) 0.079(3) 0.038(2) 0.010(2) 0.017(2) -0.009(3)
Cl2A 0.0665(18) 0.086(2) 0.080(2) -0.0100(15) 0.0171(13) -0.0018(15)
Cl3A 0.084(4) 0.122(5) 0.049(3) 0.030(3) 0.033(3) 0.045(4)
Cl4A 0.090(4) 0.082(3) 0.017(2) -0.005(2) 0.007(2) 0.003(3)
C43A 0.062(7) 0.050(6) 0.057(6) 0.005(5) 0.001(5) 0.015(5)
Cl3B 0.077(5) 0.156(10) 0.059(6) 0.070(6) 0.026(5) 0.015(7)
Cl4B 0.179(12) 0.243(15) 0.119(9) 0.086(8) -0.086(8) -0.097(10)

loop_
_atom_type_symbol
_atom_type_description
_atom_type_scat_dispersion_real
_atom_type_scat_dispersion_imag
_atom_type_scat_source
C C 0.0033 0.0016 'International Tables Vol C Tables 4.2.6.8 and 6.1.1.4'
H H 0.0000 0.0000 'International Tables Vol C Tables 4.2.6.8 and 6.1.1.4'
N N 0.0061 0.0033 'International Tables Vol C Tables 4.2.6.8 and 6.1.1.4'
O O 0.0106 0.0060 'International Tables Vol C Tables 4.2.6.8 and 6.1.1.4'
S S 0.1246 0.1234 'International Tables Vol C Tables 4.2.6.8 and 6.1.1.4'
Cl Cl 0.1484 0.1585 'International Tables Vol C Tables 4.2.6.8 and 6.1.1.4'

loop_
_geom_angle_atom_site_label_1
_geom_angle_atom_site_label_2
_geom_angle_atom_site_label_3
_geom_angle
_geom_angle_site_symmetry_1
_geom_angle_site_symmetry_3
_geom_angle_publ_flag
C43A Cl1 C43 27.8(4) . . ?
O1 S1 O2 120.03(13) . . ?
O1 S1 N1 107.16(13) . . ?
O2 S1 N1 106.48(13) . . ?
O1 S1 C15 108.08(14) . . ?
O2 S1 C15 107.41(14) . . ?
N1 S1 C15 107.04(13) . . ?
C1 N1 C14 115.9(2) . . ?
C1 N1 S1 117.68(18) . . ?
C14 N1 S1 119.87(19) . . ?
N1 C1 C2 111.4(2) . . ?
O3 S2 O4 119.86(14) . . ?
O3 S2 N2 108.04(13) . . ?
O4 S2 N2 106.69(12) . . ?
O3 S2 C22 106.21(13) . . ?
O4 S2 C22 108.42(13) . . ?
N2 S2 C22 107.00(13) . . ?
C2 N2 C3 118.8(2) . . ?
C2 N2 S2 120.55(19) . . ?
C3 N2 S2 120.26(19) . . ?
N2 C2 C1 111.7(2) . . ?
O5 S3 O6 119.72(13) . . ?
O5 S3 N3 107.33(12) . . ?
O6 S3 N3 106.81(12) . . ?
O5 S3 C29 108.55(13) . . ?
O6 S3 C29 107.58(13) . . ?
N3 S3 C29 106.08(12) . . ?
C5 N3 C4 116.6(2) . . ?
C5 N3 S3 115.07(18) . . ?
C4 N3 S3 117.48(18) . . ?
N2 C3 C4 110.0(2) . . ?
O7 S4 O8 119.86(13) . . ?
O7 S4 N4 106.66(12) . . ?
O8 S4 N4 107.01(12) . . ?
O7 S4 C36 108.46(14) . . ?
O8 S4 C36 107.99(14) . . ?
N4 S4 C36 106.06(13) . . ?
C7 N4 C6 116.1(2) . . ?
C7 N4 S4 116.30(18) . . ?
C6 N4 S4 116.08(19) . . ?
N3 C4 C3 111.1(2) . . ?
N3 C5 C6 112.7(2) . . ?
N4 C6 C5 110.0(2) . . ?
N4 C7 C8 111.5(2) . . ?
C9 C8 C13 119.0(3) . . ?
C9 C8 C7 121.3(3) . . ?
C13 C8 C7 119.6(2) . . ?
C10 C9 C8 120.4(3) . . ?
C9 C10 C11 120.3(3) . . ?
C10 C11 C12 120.8(3) . . ?
C11 C12 C13 118.8(3) . . ?
C11 C12 C14 119.5(3) . . ?
C13 C12 C14 121.7(3) . . ?
C12 C13 C8 120.8(3) . . ?
N1 C14 C12 109.8(2) . . ?
C20 C15 C16 120.3(3) . . ?
C20 C15 S1 120.2(2) . . ?
C16 C15 S1 119.5(2) . . ?
C17 C16 C15 119.1(3) . . ?
C16 C17 C18 121.4(3) . . ?
C19 C18 C17 118.4(3) . . ?
C19 C18 C21 120.9(3) . . ?
C17 C18 C21 120.7(3) . . ?
C20 C19 C18 120.6(3) . . ?
C15 C20 C19 120.0(3) . . ?
C27 C22 C23 119.7(3) . . ?
C27 C22 S2 120.5(2) . . ?
C23 C22 S2 119.8(2) . . ?
C24 C23 C22 119.3(3) . . ?
C23 C24 C25 121.3(3) . . ?
C26 C25 C24 118.4(3) . . ?
C26 C25 C28 120.4(3) . . ?
C24 C25 C28 121.2(3) . . ?
C27 C26 C25 121.2(3) . . ?
C26 C27 C22 120.0(3) . . ?
C34 C29 C30 120.3(3) . . ?
C34 C29 S3 120.7(2) . . ?
C30 C29 S3 119.0(2) . . ?
C31 C30 C29 119.4(3) . . ?
C30 C31 C32 121.4(3) . . ?
C33 C32 C31 118.2(3) . . ?
C33 C32 C35 122.1(3) . . ?
C31 C32 C35 119.7(3) . . ?
C32 C33 C34 121.6(3) . . ?
C29 C34 C33 119.1(3) . . ?
C37 C36 C41 120.3(3) . . ?
C37 C36 S4 119.2(2) . . ?
C41 C36 S4 120.3(2) . . ?
C36 C37 C38 119.9(3) . . ?
C37 C38 C39 120.8(3) . . ?
C40 C39 C38 118.4(3) . . ?
C40 C39 C42 120.9(3) . . ?
C38 C39 C42 120.7(3) . . ?
C39 C40 C41 121.4(3) . . ?
C36 C41 C40 119.1(3) . . ?
Cl2 C43 Cl1 132.9(6) . . ?
Cl4B C44 Cl3 129.1(6) . . ?
Cl4B C44 Cl3A 95.8(5) . . ?
Cl3 C44 Cl3A 51.6(4) . . ?
Cl4B C44 Cl3B 122.0(6) . . ?
Cl3 C44 Cl3B 24.4(3) . . ?
Cl3A C44 Cl3B 29.7(3) . . ?
Cl4B C44 Cl4A 13.9(6) . . ?
Cl3 C44 Cl4A 123.3(5) . . ?
Cl3A C44 Cl4A 101.3(3) . . ?
Cl3B C44 Cl4A 123.2(5) . . ?
Cl4B C44 Cl4 54.3(5) . . ?
Cl3 C44 Cl4 108.8(3) . . ?
Cl3A C44 Cl4 57.2(3) . . ?
Cl3B C44 Cl4 86.2(4) . . ?
Cl4A C44 Cl4 67.1(3) . . ?
C44 Cl4A Cl4A 157.8(7) . 3_756 ?
Cl2A C43A Cl1 128.3(6) . . ?

loop_
_geom_bond_atom_site_label_1
_geom_bond_atom_site_label_2
_geom_bond_distance
_geom_bond_site_symmetry_2
_geom_bond_publ_flag
Cl1 C43A 1.715(9) . ?
Cl1 C43 1.824(15) . ?
S1 O1 1.430(2) . ?
S1 O2 1.432(2) . ?
S1 N1 1.626(2) . ?
S1 C15 1.761(3) . ?
N1 C1 1.473(4) . ?
N1 C14 1.477(4) . ?
C1 C2 1.530(4) . ?
Cl2 C43 1.332(15) . ?
S2 O3 1.427(2) . ?
S2 O4 1.429(2) . ?
S2 N2 1.621(2) . ?
S2 C22 1.762(3) . ?
N2 C2 1.466(4) . ?
N2 C3 1.470(3) . ?
Cl3 C44 1.654(8) . ?
S3 O5 1.429(2) . ?
S3 O6 1.430(2) . ?
S3 N3 1.638(2) . ?
S3 C29 1.761(3) . ?
N3 C5 1.473(3) . ?
N3 C4 1.474(3) . ?
C3 C4 1.521(4) . ?
Cl4 C44 1.883(5) . ?
S4 O7 1.430(2) . ?
S4 O8 1.436(2) . ?
S4 N4 1.638(2) . ?
S4 C36 1.767(3) . ?
N4 C7 1.476(4) . ?
N4 C6 1.479(4) . ?
C5 C6 1.519(4) . ?
C7 C8 1.506(4) . ?
C8 C9 1.387(4) . ?
C8 C13 1.400(4) . ?
C9 C10 1.376(4) . ?
C10 C11 1.382(4) . ?
C11 C12 1.385(4) . ?
C12 C13 1.391(4) . ?
C12 C14 1.506(4) . ?
C15 C20 1.378(4) . ?
C15 C16 1.386(4) . ?
C16 C17 1.381(4) . ?
C17 C18 1.391(5) . ?
C18 C19 1.388(5) . ?
C18 C21 1.509(5) . ?
C19 C20 1.385(4) . ?
C22 C27 1.391(4) . ?
C22 C23 1.396(4) . ?
C23 C24 1.388(4) . ?
C24 C25 1.391(5) . ?
C25 C26 1.386(4) . ?
C25 C28 1.512(4) . ?
C26 C27 1.380(4) . ?
C29 C34 1.381(4) . ?
C29 C30 1.400(4) . ?
C30 C31 1.376(4) . ?
C31 C32 1.393(4) . ?
C32 C33 1.383(4) . ?
C32 C35 1.503(4) . ?
C33 C34 1.393(4) . ?
C36 C37 1.380(4) . ?
C36 C41 1.385(4) . ?
C37 C38 1.383(5) . ?
C38 C39 1.391(5) . ?
C39 C40 1.383(4) . ?
C39 C42 1.513(5) . ?
C40 C41 1.387(5) . ?
C44 Cl4B 1.568(14) . ?
C44 Cl3A 1.739(7) . ?
C44 Cl3B 1.821(9) . ?
C44 Cl4A 1.863(10) . ?
Cl2A C43A 1.527(10) . ?
Cl4A Cl4A 2.292(19) 3_756 ?

loop_
_geom_torsion_atom_site_label_1
_geom_torsion_atom_site_label_2
_geom_torsion_atom_site_label_3
_geom_torsion_atom_site_label_4
_geom_torsion
_geom_torsion_site_symmetry_1
_geom_torsion_site_symmetry_2
_geom_torsion_site_symmetry_3
_geom_torsion_site_symmetry_4
_geom_torsion_publ_flag
O1 S1 N1 C1 -171.7(2) . . . . ?
O2 S1 N1 C1 -42.1(2) . . . . ?
C15 S1 N1 C1 72.6(2) . . . . ?
O1 S1 N1 C14 37.7(2) . . . . ?
O2 S1 N1 C14 167.3(2) . . . . ?
C15 S1 N1 C14 -78.0(2) . . . . ?
C14 N1 C1 C2 -115.5(3) . . . . ?
S1 N1 C1 C2 92.7(3) . . . . ?
O3 S2 N2 C2 43.0(2) . . . . ?
O4 S2 N2 C2 173.1(2) . . . . ?
C22 S2 N2 C2 -71.0(2) . . . . ?
O3 S2 N2 C3 -144.0(2) . . . . ?
O4 S2 N2 C3 -13.9(2) . . . . ?
C22 S2 N2 C3 102.0(2) . . . . ?
C3 N2 C2 C1 -79.0(3) . . . . ?
S2 N2 C2 C1 94.2(3) . . . . ?
N1 C1 C2 N2 164.9(2) . . . . ?
O5 S3 N3 C5 -178.88(19) . . . . ?
O6 S3 N3 C5 51.6(2) . . . . ?
C29 S3 N3 C5 -63.0(2) . . . . ?
O5 S3 N3 C4 -35.7(2) . . . . ?
O6 S3 N3 C4 -165.22(19) . . . . ?
C29 S3 N3 C4 80.2(2) . . . . ?
C2 N2 C3 C4 -97.8(3) . . . . ?
S2 N2 C3 C4 89.1(3) . . . . ?
O7 S4 N4 C7 -177.4(2) . . . . ?
O8 S4 N4 C7 -48.0(2) . . . . ?
C36 S4 N4 C7 67.1(2) . . . . ?
O7 S4 N4 C6 40.5(2) . . . . ?
O8 S4 N4 C6 169.97(19) . . . . ?
C36 S4 N4 C6 -74.9(2) . . . . ?
C5 N3 C4 C3 -82.5(3) . . . . ?
S3 N3 C4 C3 134.9(2) . . . . ?
N2 C3 C4 N3 -178.0(2) . . . . ?
C4 N3 C5 C6 104.3(3) . . . . ?
S3 N3 C5 C6 -112.2(2) . . . . ?
C7 N4 C6 C5 112.8(3) . . . . ?
S4 N4 C6 C5 -105.1(2) . . . . ?
N3 C5 C6 N4 -178.3(2) . . . . ?
C6 N4 C7 C8 -61.0(3) . . . . ?
S4 N4 C7 C8 157.03(19) . . . . ?
N4 C7 C8 C9 -55.7(4) . . . . ?
N4 C7 C8 C13 126.4(3) . . . . ?
C13 C8 C9 C10 -0.5(4) . . . . ?
C7 C8 C9 C10 -178.4(3) . . . . ?
C8 C9 C10 C11 0.5(5) . . . . ?
C9 C10 C11 C12 0.5(5) . . . . ?
C10 C11 C12 C13 -1.5(4) . . . . ?
C10 C11 C12 C14 179.6(3) . . . . ?
C11 C12 C13 C8 1.5(4) . . . . ?
C14 C12 C13 C8 -179.6(3) . . . . ?
C9 C8 C13 C12 -0.5(4) . . . . ?
C7 C8 C13 C12 177.4(3) . . . . ?
C1 N1 C14 C12 69.0(3) . . . . ?
S1 N1 C14 C12 -139.9(2) . . . . ?
C11 C12 C14 N1 57.5(4) . . . . ?
C13 C12 C14 N1 -121.4(3) . . . . ?
O1 S1 C15 C20 143.2(2) . . . . ?
O2 S1 C15 C20 12.3(3) . . . . ?
N1 S1 C15 C20 -101.7(3) . . . . ?
O1 S1 C15 C16 -37.2(3) . . . . ?
O2 S1 C15 C16 -168.1(2) . . . . ?
N1 S1 C15 C16 77.9(3) . . . . ?
C20 C15 C16 C17 -1.0(4) . . . . ?
S1 C15 C16 C17 179.4(2) . . . . ?
C15 C16 C17 C18 0.9(5) . . . . ?
C16 C17 C18 C19 -0.4(5) . . . . ?
C16 C17 C18 C21 179.5(3) . . . . ?
C17 C18 C19 C20 0.0(5) . . . . ?
C21 C18 C19 C20 -179.9(3) . . . . ?
C16 C15 C20 C19 0.7(5) . . . . ?
S1 C15 C20 C19 -179.8(2) . . . . ?
C18 C19 C20 C15 -0.1(5) . . . . ?
O3 S2 C22 C27 -14.2(3) . . . . ?
O4 S2 C22 C27 -144.3(2) . . . . ?
N2 S2 C22 C27 101.0(2) . . . . ?
O3 S2 C22 C23 167.4(2) . . . . ?
O4 S2 C22 C23 37.4(3) . . . . ?
N2 S2 C22 C23 -77.3(3) . . . . ?
C27 C22 C23 C24 -2.3(4) . . . . ?
S2 C22 C23 C24 176.1(2) . . . . ?
C22 C23 C24 C25 -0.5(5) . . . . ?
C23 C24 C25 C26 3.3(5) . . . . ?
C23 C24 C25 C28 -174.8(3) . . . . ?
C24 C25 C26 C27 -3.4(5) . . . . ?
C28 C25 C26 C27 174.8(3) . . . . ?
C25 C26 C27 C22 0.7(5) . . . . ?
C23 C22 C27 C26 2.2(4) . . . . ?
S2 C22 C27 C26 -176.1(2) . . . . ?
O5 S3 C29 C34 -132.6(2) . . . . ?
O6 S3 C29 C34 -1.7(3) . . . . ?
N3 S3 C29 C34 112.4(2) . . . . ?
O5 S3 C29 C30 49.2(3) . . . . ?
O6 S3 C29 C30 -179.9(2) . . . . ?
N3 S3 C29 C30 -65.9(2) . . . . ?
C34 C29 C30 C31 -0.7(4) . . . . ?
S3 C29 C30 C31 177.6(2) . . . . ?
C29 C30 C31 C32 -0.7(4) . . . . ?
C30 C31 C32 C33 1.9(4) . . . . ?
C30 C31 C32 C35 -176.5(3) . . . . ?
C31 C32 C33 C34 -1.9(5) . . . . ?
C35 C32 C33 C34 176.4(3) . . . . ?
C30 C29 C34 C33 0.7(4) . . . . ?
S3 C29 C34 C33 -177.6(2) . . . . ?
C32 C33 C34 C29 0.7(4) . . . . ?
O7 S4 C36 C37 172.1(2) . . . . ?
O8 S4 C36 C37 40.7(3) . . . . ?
N4 S4 C36 C37 -73.7(3) . . . . ?
O7 S4 C36 C41 -12.8(3) . . . . ?
O8 S4 C36 C41 -144.2(2) . . . . ?
N4 S4 C36 C41 101.4(3) . . . . ?
C41 C36 C37 C38 -2.5(5) . . . . ?
S4 C36 C37 C38 172.6(3) . . . . ?
C36 C37 C38 C39 1.6(5) . . . . ?
C37 C38 C39 C40 0.9(5) . . . . ?
C37 C38 C39 C42 -177.7(3) . . . . ?
C38 C39 C40 C41 -2.6(5) . . . . ?
C42 C39 C40 C41 176.0(3) . . . . ?
C37 C36 C41 C40 0.9(5) . . . . ?
S4 C36 C41 C40 -174.1(2) . . . . ?
C39 C40 C41 C36 1.7(5) . . . . ?
C43A Cl1 C43 Cl2 87.5(15) . . . . ?
Cl4B C44 Cl4A Cl4A -43(2) . . . 3_756 ?
Cl3 C44 Cl4A Cl4A -161.7(11) . . . 3_756 ?
Cl3A C44 Cl4A Cl4A -110.6(12) . . . 3_756 ?
Cl3B C44 Cl4A Cl4A -132.5(12) . . . 3_756 ?
Cl4 C44 Cl4A Cl4A -63.7(11) . . . 3_756 ?
C43 Cl1 C43A Cl2A -80.9(12) . . . . ?
